data_4514495
loop_
_publ_author_name
'Fang, Lingyi'
'Zheng, Aibin'
'Ren, Ming'
'Xie, Xinrui'
'Wang, Peng'

_publ_section_title
;
 Unraveling the Structure-Property Relationship of Molecular
 Hole-Transporting Materials for Perovskite Solar Cells.
;
_journal_issue 42
_journal_name_full 'ACS applied materials &amp; interfaces'
_journal_page_first 39001
_journal_page_last 39009
_journal_paper_doi 10.1021/acsami.9b13189
_journal_volume 11
_journal_year 2019
_chemical_formula_moiety 'C48 H38 N2 O4 S3'
_chemical_formula_sum 'C48 H38 N2 O4 S3'
_chemical_formula_weight 802.98
_space_group_crystal_system monoclinic
_space_group_IT_number 15
_space_group_name_Hall '-C 2yc'
_space_group_name_H-M_alt 'C 1 2/c 1'
_symmetry_space_group_name_Hall '-C 2yc'
_symmetry_space_group_name_H-M 'C 1 2/c 1'
_atom_sites_solution_hydrogens geom
_atom_sites_solution_primary direct
_audit_creation_date 2017-10-13
_audit_creation_method
;
Olex2 1.2
(compiled 2017.03.28 svn.r3405 for OlexSys, GUI svn.r5381)
;
_audit_update_record
;
2019-06-06 deposited with the CCDC.    2019-08-02 downloaded from the CCDC.
;
_cell_angle_alpha 90
_cell_angle_beta 103.808(8)
_cell_angle_gamma 90
_cell_formula_units_Z 4
_cell_length_a 26.243(3)
_cell_length_b 10.2462(6)
_cell_length_c 15.5090(12)
_cell_measurement_reflns_used 2235
_cell_measurement_temperature 293(2)
_cell_measurement_theta_max 29.3360
_cell_measurement_theta_min 3.1541
_cell_volume 4049.7(6)
_computing_cell_refinement
;
CrysAlisPro, Agilent Technologies,
Version 1.171.35.11 (release 16-05-2011 CrysAlis171 .NET)
(compiled May 16 2011,17:55:39)
;
_computing_data_collection
;
CrysAlisPro, Agilent Technologies,
Version 1.171.35.11 (release 16-05-2011 CrysAlis171 .NET)
(compiled May 16 2011,17:55:39)
;
_computing_data_reduction
;
CrysAlisPro, Agilent Technologies,
Version 1.171.35.11 (release 16-05-2011 CrysAlis171 .NET)
(compiled May 16 2011,17:55:39)
;
_computing_molecular_graphics 'Olex2 (Dolomanov et al., 2009)'
_computing_publication_material 'Olex2 (Dolomanov et al., 2009)'
_computing_structure_refinement 'ShelXL (Sheldrick, 2015)'
_computing_structure_solution 'ShelXS (Sheldrick, 2008)'
_diffrn_ambient_temperature 293.15
_diffrn_detector_area_resol_mean 10.3592
_diffrn_measured_fraction_theta_full 0.997
_diffrn_measured_fraction_theta_max 0.997
_diffrn_measurement_details
;
#__ type_ start__ end____ width___ exp.time_
  1 omega  -37.00   63.00   1.0000   36.0000
omega____ theta____ kappa____ phi______ frames
    -      -11.4683   38.0000  -60.0000 100

#__ type_ start__ end____ width___ exp.time_
  2 omega  -73.00   15.00   1.0000   36.0000
omega____ theta____ kappa____ phi______ frames
    -      -11.4683  -38.0000  120.0000 88
;
_diffrn_measurement_device_type 'Xcalibur, Atlas, Gemini ultra'
_diffrn_measurement_method '\w scans'
_diffrn_orient_matrix_UB_11 0.0182177000
_diffrn_orient_matrix_UB_12 0.0374347000
_diffrn_orient_matrix_UB_13 0.0315292000
_diffrn_orient_matrix_UB_21 0.0205954000
_diffrn_orient_matrix_UB_22 -0.0217973000
_diffrn_orient_matrix_UB_23 -0.0188423000
_diffrn_orient_matrix_UB_31 -0.0043258000
_diffrn_orient_matrix_UB_32 0.0539821000
_diffrn_orient_matrix_UB_33 -0.0294970000
_diffrn_radiation_monochromator graphite
_diffrn_radiation_type MoK\a
_diffrn_radiation_wavelength 0.71073
_diffrn_reflns_av_R_equivalents 0.0363
_diffrn_reflns_av_unetI/netI 0.0407
_diffrn_reflns_Laue_measured_fraction_full 0.997
_diffrn_reflns_Laue_measured_fraction_max 0.997
_diffrn_reflns_limit_h_max 30
_diffrn_reflns_limit_h_min -31
_diffrn_reflns_limit_k_max 12
_diffrn_reflns_limit_k_min -10
_diffrn_reflns_limit_l_max 18
_diffrn_reflns_limit_l_min -14
_diffrn_reflns_number 8454
_diffrn_reflns_point_group_measured_fraction_full 0.997
_diffrn_reflns_point_group_measured_fraction_max 0.997
_diffrn_reflns_theta_full 25.242
_diffrn_reflns_theta_max 25.350
_diffrn_reflns_theta_min 3.197
_diffrn_source 'Enhance (Mo) X-ray Source'
_exptl_absorpt_coefficient_mu 0.231
_exptl_absorpt_correction_T_max 1.00000
_exptl_absorpt_correction_T_min 0.90958
_exptl_absorpt_correction_type multi-scan
_exptl_absorpt_process_details
;
CrysAlisPro, Agilent Technologies,
Version 1.171.35.11 (release 16-05-2011 CrysAlis171 .NET)
(compiled May 16 2011,17:55:39)
Empirical absorption correction using spherical harmonics,
 implemented in SCALE3 ABSPACK scaling algorithm.
;
_exptl_crystal_colour yellow
_exptl_crystal_colour_primary yellow
_exptl_crystal_density_diffrn 1.317
_exptl_crystal_description plate
_exptl_crystal_F_000 1680
_exptl_crystal_size_max 0.38
_exptl_crystal_size_mid 0.32
_exptl_crystal_size_min 0.18
_refine_diff_density_max 0.240
_refine_diff_density_min -0.282
_refine_diff_density_rms 0.042
_refine_ls_extinction_method none
_refine_ls_goodness_of_fit_ref 1.021
_refine_ls_hydrogen_treatment constr
_refine_ls_matrix_type full
_refine_ls_number_parameters 260
_refine_ls_number_reflns 3702
_refine_ls_number_restraints 0
_refine_ls_restrained_S_all 1.021
_refine_ls_R_factor_all 0.0794
_refine_ls_R_factor_gt 0.0497
_refine_ls_shift/su_max 0.000
_refine_ls_shift/su_mean 0.000
_refine_ls_structure_factor_coef Fsqd
_refine_ls_weighting_details 'w=1/[\s^2^(Fo^2^)+(0.0624P)^2^+2.1449P] where P=(Fo^2^+2Fc^2^)/3'
_refine_ls_weighting_scheme calc
_refine_ls_wR_factor_gt 0.1185
_refine_ls_wR_factor_ref 0.1400
_reflns_Friedel_coverage 0.000
_reflns_number_gt 2532
_reflns_number_total 3702
_reflns_threshold_expression 'I > 2\s(I)'
_cod_data_source_file am9b13189_si_003.cif
_cod_data_source_block 171013_wtzo
_cod_original_cell_volume 4049.8(6)
_cod_database_code 4514495
_shelx_shelxl_version_number 2016/6
_chemical_oxdiff_formula 'c h n o s'
_shelx_space_group_comment
;
The symmetry employed for this shelxl refinement is uniquely defined
by the following loop, which should always be used as a source of
symmetry information in preference to the above space-group names.
They are only intended as comments.
;
_shelx_estimated_absorpt_t_max 0.960
_shelx_estimated_absorpt_t_min 0.917
_reflns_odcompleteness_completeness 99.54
_reflns_odcompleteness_iscentric 1
_reflns_odcompleteness_theta 26.32
_olex2_refinement_description
;
1. Fixed Uiso
 At 1.2 times of:
  All C(H) groups
 At 1.5 times of:
  All C(H,H,H) groups
2.a Aromatic/amide H refined with riding coordinates:
 C3(H3), C6(H6), C7(H7), C9(H9), C10(H10), C12(H12), C13(H13), C15(H15),
 C16(H16), C19(H19), C20(H20), C22(H22), C23(H23)
2.b Idealised Me refined as rotating group:
 C17(H17A,H17B,H17C), C24(H24A,H24B,H24C)
;
_olex2_submission_special_instructions 'No special instructions were received'

loop_
_space_group_symop_operation_xyz
'x, y, z'
'-x, y, -z+1/2'
'x+1/2, y+1/2, z'
'-x+1/2, y+1/2, -z+1/2'
'-x, -y, -z'
'x, -y, z-1/2'
'-x+1/2, -y+1/2, -z'
'x+1/2, -y+1/2, z-1/2'

loop_
_atom_site_label
_atom_site_type_symbol
_atom_site_fract_x
_atom_site_fract_y
_atom_site_fract_z
_atom_site_U_iso_or_equiv
_atom_site_adp_type
_atom_site_occupancy
_atom_site_site_symmetry_order
_atom_site_calc_flag
_atom_site_refinement_flags_posn
_atom_site_refinement_flags_adp
_atom_site_refinement_flags_occupancy
S1 S 0.500000 0.99588(9) 0.250000 0.0672(3) Uani 1 2 d S T P
S2 S 0.47174(3) 0.63598(6) 0.12218(4) 0.0582(2) Uani 1 1 d . . .
O1 O 0.40792(9) 0.8504(2) -0.59943(13) 0.0795(6) Uani 1 1 d . . .
O2 O 0.25017(12) 0.1292(2) -0.37197(15) 0.1079(9) Uani 1 1 d . . .
N1 N 0.35013(9) 0.6112(2) -0.31426(14) 0.0630(6) Uani 1 1 d . . .
C1 C 0.48907(9) 0.7517(2) 0.20381(15) 0.0481(6) Uani 1 1 d . . .
C2 C 0.47987(10) 0.8759(2) 0.16904(15) 0.0515(6) Uani 1 1 d . . .
C3 C 0.45688(10) 0.8770(2) 0.07699(16) 0.0539(6) Uani 1 1 d . . .
H3 H 0.447935 0.953086 0.044117 0.065 Uiso 1 1 calc R . .
C4 C 0.44917(10) 0.7555(2) 0.04144(15) 0.0490(6) Uani 1 1 d . . .
C5 C 0.42512(9) 0.7158(2) -0.04984(15) 0.0482(6) Uani 1 1 d . . .
C6 C 0.41495(11) 0.5859(2) -0.07425(17) 0.0582(7) Uani 1 1 d . . .
H6 H 0.424447 0.521020 -0.031457 0.070 Uiso 1 1 calc R . .
C7 C 0.39119(11) 0.5510(3) -0.16013(17) 0.0626(7) Uani 1 1 d . . .
H7 H 0.385336 0.463193 -0.174102 0.075 Uiso 1 1 calc R . .
C8 C 0.37584(11) 0.6434(2) -0.22609(16) 0.0541(6) Uani 1 1 d . . .
C9 C 0.38671(12) 0.7737(2) -0.20251(17) 0.0638(8) Uani 1 1 d . . .
H9 H 0.377580 0.838306 -0.245528 0.077 Uiso 1 1 calc R . .
C10 C 0.41065(11) 0.8080(3) -0.11695(17) 0.0620(7) Uani 1 1 d . . .
H10 H 0.417397 0.895665 -0.103435 0.074 Uiso 1 1 calc R . .
C11 C 0.36452(11) 0.6770(2) -0.38623(16) 0.0556(7) Uani 1 1 d . . .
C12 C 0.32655(11) 0.7076(3) -0.46134(18) 0.0675(8) Uani 1 1 d . . .
H12 H 0.291596 0.689477 -0.462998 0.081 Uiso 1 1 calc R . .
C13 C 0.33918(12) 0.7647(3) -0.53464(19) 0.0706(8) Uani 1 1 d . . .
H13 H 0.313068 0.783179 -0.585256 0.085 Uiso 1 1 calc R . .
C14 C 0.39081(12) 0.7937(2) -0.53161(18) 0.0593(7) Uani 1 1 d . . .
C15 C 0.42904(11) 0.7652(2) -0.45611(17) 0.0592(7) Uani 1 1 d . . .
H15 H 0.463891 0.785380 -0.453826 0.071 Uiso 1 1 calc R . .
C16 C 0.41621(11) 0.7075(2) -0.38444(17) 0.0567(7) Uani 1 1 d . . .
H16 H 0.442447 0.688571 -0.334083 0.068 Uiso 1 1 calc R . .
C17 C 0.37246(15) 0.8583(3) -0.6835(2) 0.0900(11) Uani 1 1 d . . .
H17A H 0.390057 0.894284 -0.725659 0.135 Uiso 1 1 calc GR . .
H17B H 0.343522 0.913510 -0.679578 0.135 Uiso 1 1 calc GR . .
H17C H 0.359685 0.772669 -0.702273 0.135 Uiso 1 1 calc GR . .
C18 C 0.32345(10) 0.4888(2) -0.33286(16) 0.0518(6) Uani 1 1 d . . .
C19 C 0.28352(11) 0.4566(3) -0.29344(18) 0.0648(7) Uani 1 1 d . . .
H19 H 0.272733 0.516125 -0.256161 0.078 Uiso 1 1 calc R . .
C20 C 0.25931(12) 0.3365(3) -0.3088(2) 0.0741(9) Uani 1 1 d . . .
H20 H 0.232465 0.315193 -0.281509 0.089 Uiso 1 1 calc R . .
C21 C 0.27471(12) 0.2483(3) -0.36413(17) 0.0667(8) Uani 1 1 d . . .
C22 C 0.31258(13) 0.2811(3) -0.40646(19) 0.0707(8) Uani 1 1 d . . .
H22 H 0.322482 0.222848 -0.445495 0.085 Uiso 1 1 calc R . .
C23 C 0.33615(11) 0.4018(3) -0.39078(18) 0.0641(7) Uani 1 1 d . . .
H23 H 0.361597 0.424564 -0.420764 0.077 Uiso 1 1 calc R . .
C24 C 0.2725(2) 0.0271(3) -0.4145(3) 0.1363(19) Uani 1 1 d . . .
H24A H 0.267651 0.047050 -0.476429 0.204 Uiso 1 1 calc GR . .
H24B H 0.255567 -0.054077 -0.408101 0.204 Uiso 1 1 calc GR . .
H24C H 0.309363 0.020105 -0.387455 0.204 Uiso 1 1 calc GR . .

loop_
_atom_site_aniso_label
_atom_site_aniso_U_11
_atom_site_aniso_U_22
_atom_site_aniso_U_33
_atom_site_aniso_U_23
_atom_site_aniso_U_13
_atom_site_aniso_U_12
S1 0.1087(9) 0.0410(5) 0.0468(5) 0.000 0.0087(5) 0.000
S2 0.0685(5) 0.0426(4) 0.0528(4) -0.0027(3) -0.0067(3) 0.0015(3)
O1 0.0921(16) 0.0836(14) 0.0604(12) 0.0120(10) 0.0135(11) -0.0188(11)
O2 0.166(3) 0.0780(16) 0.0757(15) -0.0049(12) 0.0207(16) -0.0579(16)
N1 0.0785(16) 0.0592(13) 0.0464(12) -0.0030(10) 0.0051(11) -0.0250(12)
C1 0.0484(14) 0.0433(13) 0.0490(13) -0.0016(10) 0.0046(11) 0.0019(11)
C2 0.0662(17) 0.0429(13) 0.0438(14) 0.0000(10) 0.0101(12) 0.0013(12)
C3 0.0686(18) 0.0454(14) 0.0450(14) 0.0032(11) 0.0084(12) 0.0022(12)
C4 0.0513(15) 0.0465(14) 0.0466(14) 0.0010(11) 0.0067(11) -0.0006(11)
C5 0.0484(14) 0.0485(14) 0.0455(14) -0.0019(11) 0.0073(11) -0.0022(11)
C6 0.0762(19) 0.0451(14) 0.0483(15) 0.0035(11) 0.0053(13) -0.0027(13)
C7 0.083(2) 0.0431(14) 0.0558(17) -0.0018(12) 0.0047(14) -0.0065(13)
C8 0.0604(16) 0.0521(15) 0.0468(14) -0.0018(12) 0.0067(12) -0.0095(12)
C9 0.086(2) 0.0462(15) 0.0499(15) 0.0031(12) -0.0024(14) -0.0047(14)
C10 0.083(2) 0.0447(14) 0.0504(15) -0.0007(12) -0.0003(14) -0.0021(14)
C11 0.0683(18) 0.0476(14) 0.0463(14) -0.0026(11) 0.0047(13) -0.0112(13)
C12 0.0567(18) 0.0764(19) 0.0625(18) 0.0060(15) 0.0004(14) -0.0152(14)
C13 0.074(2) 0.0695(18) 0.0585(17) 0.0115(14) -0.0034(15) -0.0095(16)
C14 0.078(2) 0.0447(14) 0.0537(16) 0.0007(12) 0.0120(14) -0.0118(13)
C15 0.0573(17) 0.0553(15) 0.0624(17) 0.0009(13) 0.0090(14) -0.0060(13)
C16 0.0602(17) 0.0514(15) 0.0517(15) -0.0010(12) 0.0002(13) -0.0031(13)
C17 0.122(3) 0.084(2) 0.0570(19) 0.0095(16) 0.0061(19) -0.020(2)
C18 0.0571(16) 0.0498(14) 0.0449(14) -0.0046(11) 0.0053(12) -0.0079(12)
C19 0.0692(19) 0.0626(17) 0.0681(18) -0.0113(14) 0.0275(15) -0.0075(14)
C20 0.074(2) 0.085(2) 0.0681(19) -0.0044(16) 0.0257(16) -0.0251(17)
C21 0.094(2) 0.0521(16) 0.0469(15) 0.0008(12) 0.0032(15) -0.0244(15)
C22 0.099(2) 0.0559(17) 0.0590(17) -0.0102(14) 0.0217(17) -0.0012(16)
C23 0.0648(18) 0.0664(17) 0.0645(17) -0.0061(14) 0.0221(14) -0.0058(14)
C24 0.245(6) 0.057(2) 0.087(3) -0.016(2) 0.000(3) -0.033(3)

loop_
_atom_type_symbol
_atom_type_description
_atom_type_scat_dispersion_real
_atom_type_scat_dispersion_imag
_atom_type_scat_source
C C 0.0033 0.0016 'International Tables Vol C Tables 4.2.6.8 and 6.1.1.4'
H H 0.0000 0.0000 'International Tables Vol C Tables 4.2.6.8 and 6.1.1.4'
N N 0.0061 0.0033 'International Tables Vol C Tables 4.2.6.8 and 6.1.1.4'
O O 0.0106 0.0060 'International Tables Vol C Tables 4.2.6.8 and 6.1.1.4'
S S 0.1246 0.1234 'International Tables Vol C Tables 4.2.6.8 and 6.1.1.4'

loop_
_geom_angle_atom_site_label_1
_geom_angle_atom_site_label_2
_geom_angle_atom_site_label_3
_geom_angle
_geom_angle_site_symmetry_1
_geom_angle_site_symmetry_3
C2 S1 C2 90.54(16) . 2_655
C1 S2 C4 91.68(11) . .
C14 O1 C17 118.0(2) . .
C21 O2 C24 117.0(3) . .
C8 N1 C11 119.4(2) . .
C8 N1 C18 119.9(2) . .
C11 N1 C18 117.6(2) . .
C1 C1 S2 136.20(8) 2_655 .
C2 C1 S2 110.99(18) . .
C2 C1 C1 112.79(14) . 2_655
C1 C2 S1 111.91(18) . .
C1 C2 C3 113.3(2) . .
C3 C2 S1 134.81(19) . .
C2 C3 H3 123.5 . .
C4 C3 C2 112.9(2) . .
C4 C3 H3 123.5 . .
C3 C4 S2 111.04(18) . .
C3 C4 C5 129.5(2) . .
C5 C4 S2 119.47(17) . .
C6 C5 C4 122.6(2) . .
C10 C5 C4 120.9(2) . .
C10 C5 C6 116.5(2) . .
C5 C6 H6 119.2 . .
C7 C6 C5 121.6(2) . .
C7 C6 H6 119.2 . .
C6 C7 H7 119.2 . .
C6 C7 C8 121.6(2) . .
C8 C7 H7 119.2 . .
C7 C8 N1 123.0(2) . .
C7 C8 C9 117.1(2) . .
C9 C8 N1 119.9(2) . .
C8 C9 H9 119.4 . .
C10 C9 C8 121.1(2) . .
C10 C9 H9 119.4 . .
C5 C10 H10 119.0 . .
C9 C10 C5 122.1(2) . .
C9 C10 H10 119.0 . .
C12 C11 N1 119.7(3) . .
C12 C11 C16 118.3(2) . .
C16 C11 N1 122.0(2) . .
C11 C12 H12 119.2 . .
C11 C12 C13 121.5(3) . .
C13 C12 H12 119.2 . .
C12 C13 H13 120.4 . .
C14 C13 C12 119.3(3) . .
C14 C13 H13 120.4 . .
O1 C14 C13 124.5(3) . .
O1 C14 C15 115.9(3) . .
C13 C14 C15 119.6(3) . .
C14 C15 H15 119.7 . .
C16 C15 C14 120.7(3) . .
C16 C15 H15 119.7 . .
C11 C16 H16 119.7 . .
C15 C16 C11 120.7(2) . .
C15 C16 H16 119.7 . .
O1 C17 H17A 109.5 . .
O1 C17 H17B 109.5 . .
O1 C17 H17C 109.5 . .
H17A C17 H17B 109.5 . .
H17A C17 H17C 109.5 . .
H17B C17 H17C 109.5 . .
C19 C18 N1 120.6(2) . .
C23 C18 N1 121.4(2) . .
C23 C18 C19 118.0(2) . .
C18 C19 H19 119.8 . .
C18 C19 C20 120.4(3) . .
C20 C19 H19 119.8 . .
C19 C20 H20 119.9 . .
C21 C20 C19 120.2(3) . .
C21 C20 H20 119.9 . .
C20 C21 O2 116.1(3) . .
C22 C21 O2 124.0(3) . .
C22 C21 C20 119.9(2) . .
C21 C22 H22 120.5 . .
C21 C22 C23 119.1(3) . .
C23 C22 H22 120.5 . .
C18 C23 C22 122.2(3) . .
C18 C23 H23 118.9 . .
C22 C23 H23 118.9 . .
O2 C24 H24A 109.5 . .
O2 C24 H24B 109.5 . .
O2 C24 H24C 109.5 . .
H24A C24 H24B 109.5 . .
H24A C24 H24C 109.5 . .
H24B C24 H24C 109.5 . .

loop_
_geom_bond_atom_site_label_1
_geom_bond_atom_site_label_2
_geom_bond_distance
_geom_bond_site_symmetry_2
S1 C2 1.746(2) .
S1 C2 1.746(2) 2_655
S2 C1 1.715(2) .
S2 C4 1.751(2) .
O1 C14 1.368(3) .
O1 C17 1.411(4) .
O2 C21 1.372(3) .
O2 C24 1.435(5) .
N1 C8 1.412(3) .
N1 C11 1.430(3) .
N1 C18 1.431(3) .
C1 C1 1.411(5) 2_655
C1 C2 1.381(3) .
C2 C3 1.411(3) .
C3 H3 0.9300 .
C3 C4 1.358(3) .
C4 C5 1.463(3) .
C5 C6 1.393(3) .
C5 C10 1.389(3) .
C6 H6 0.9300 .
C6 C7 1.376(3) .
C7 H7 0.9300 .
C7 C8 1.381(3) .
C8 C9 1.395(3) .
C9 H9 0.9300 .
C9 C10 1.371(3) .
C10 H10 0.9300 .
C11 C12 1.376(4) .
C11 C16 1.386(4) .
C12 H12 0.9300 .
C12 C13 1.387(4) .
C13 H13 0.9300 .
C13 C14 1.377(4) .
C14 C15 1.379(4) .
C15 H15 0.9300 .
C15 C16 1.370(3) .
C16 H16 0.9300 .
C17 H17A 0.9600 .
C17 H17B 0.9600 .
C17 H17C 0.9600 .
C18 C19 1.374(4) .
C18 C23 1.363(4) .
C19 H19 0.9300 .
C19 C20 1.379(4) .
C20 H20 0.9300 .
C20 C21 1.372(4) .
C21 C22 1.358(4) .
C22 H22 0.9300 .
C22 C23 1.378(4) .
C23 H23 0.9300 .
C24 H24A 0.9600 .
C24 H24B 0.9600 .
C24 H24C 0.9600 .
